data_4080349
loop_
_publ_author_name
'Edelmann, Anja'
'Lorenz, Volker'
'Hrib, Cristian G.'
'Hilfert, Liane'
'Blaurock, Steffen'
'Edelmann, Frank T.'

_publ_section_title
;
 Steric Effects in Lanthanide Sandwich Complexes Containing Bulky
 Cyclooctatetraenyl Ligands
;
_journal_issue 5
_journal_name_full Organometallics
_journal_page_first 1435
_journal_paper_doi 10.1021/om3010993
_journal_volume 32
_journal_year 2013
_chemical_formula_sum 'C56 H112 Ce Li O8 Si4'
_chemical_formula_weight 1172.88
_chemical_name_systematic
; 
 ? 
;
_space_group_IT_number 14
_symmetry_cell_setting monoclinic
_symmetry_space_group_name_Hall '-P 2yn'
_symmetry_space_group_name_H-M 'P 1 21/n 1'
_atom_sites_solution_hydrogens geom
_atom_sites_solution_primary direct
_atom_sites_solution_secondary difmap
_audit_creation_method SHELXL-97
_cell_angle_alpha 90.00
_cell_angle_beta 114.30(3)
_cell_angle_gamma 90.00
_cell_formula_units_Z 4
_cell_length_a 18.051(4)
_cell_length_b 19.402(4)
_cell_length_c 21.261(4)
_cell_measurement_reflns_used 569
_cell_measurement_temperature 173(2)
_cell_measurement_theta_max 29.28
_cell_measurement_theta_min 1.93
_cell_volume 6786(3)
_computing_cell_refinement 'Stoe XAREA'
_computing_data_collection 'Stoe XAREA (Stoe, 2002)'
_computing_data_reduction 'Stoe XAREA'
_computing_molecular_graphics 'Bruker SHELXTL PLUS (Bruker, 1998)'
_computing_publication_material 'Bruker SHELXTL PLUS'
_computing_structure_refinement 'SHELXL-97 (Sheldrick, 1997)'
_computing_structure_solution 'SHELXS-97 (Sheldrick, 1990)'
_diffrn_ambient_temperature 173(2)
_diffrn_measured_fraction_theta_full 0.988
_diffrn_measured_fraction_theta_max 0.988
_diffrn_measurement_device_type 'Stoe IPDS 2T'
_diffrn_measurement_method omega-scans
_diffrn_radiation_monochromator graphite
_diffrn_radiation_source 'fine-focus sealed tube'
_diffrn_radiation_type MoK\a
_diffrn_radiation_wavelength 0.71073
_diffrn_reflns_av_R_equivalents 0.0000
_diffrn_reflns_av_sigmaI/netI 0.0937
_diffrn_reflns_limit_h_max 22
_diffrn_reflns_limit_h_min -24
_diffrn_reflns_limit_k_max 26
_diffrn_reflns_limit_k_min 0
_diffrn_reflns_limit_l_max 29
_diffrn_reflns_limit_l_min 0
_diffrn_reflns_number 18308
_diffrn_reflns_theta_full 29.28
_diffrn_reflns_theta_max 29.28
_diffrn_reflns_theta_min 1.93
_exptl_absorpt_coefficient_mu 0.785
_exptl_absorpt_correction_T_max 0.5626
_exptl_absorpt_correction_T_min 0.5558
_exptl_absorpt_correction_type sphere
_exptl_absorpt_process_details
;
Interpolation using  Int.Tab. Vol. C (1992) p. 523,Tab. 6.3.3.3
for values of muR in the range 0-2.5, and Int.Tab. Vol.II (1959)
p.302; Table 5.3.6 B for muR in the range 2.6-10.0.
The interpolation procedure of C.W.Dwiggins Jr (Acta Cryst.(1975)
A31,146-148) is used with some modification.
;
_exptl_crystal_colour green
_exptl_crystal_density_diffrn 1.148
_exptl_crystal_density_method 'not measured'
_exptl_crystal_description platelet
_exptl_crystal_F_000 2516
_exptl_crystal_size_max 0.50
_exptl_crystal_size_mid 0.40
_exptl_crystal_size_min 0.20
_refine_diff_density_max 1.164
_refine_diff_density_min -1.634
_refine_diff_density_rms 0.068
_refine_ls_extinction_method none
_refine_ls_goodness_of_fit_ref 0.726
_refine_ls_hydrogen_treatment constr
_refine_ls_matrix_type full
_refine_ls_number_parameters 641
_refine_ls_number_reflns 18308
_refine_ls_number_restraints 0
_refine_ls_restrained_S_all 0.726
_refine_ls_R_factor_all 0.0610
_refine_ls_R_factor_gt 0.0310
_refine_ls_shift/su_max 0.003
_refine_ls_shift/su_mean 0.000
_refine_ls_structure_factor_coef Fsqd
_refine_ls_weighting_details 'calc w=1/[\s^2^(Fo^2^)+(0.0316P)^2^+0.0000P] where P=(Fo^2^+2Fc^2^)/3'
_refine_ls_weighting_scheme calc
_refine_ls_wR_factor_gt 0.0639
_refine_ls_wR_factor_ref 0.0672
_reflns_number_gt 11286
_reflns_number_total 18308
_reflns_threshold_expression >2sigma(I)
_cod_data_source_file om3010993_si_003.cif
_cod_data_source_block ip2_249a
_cod_original_cell_volume 6787(2)
_cod_original_sg_symbol_H-M P2(1)/n
_cod_database_code 4080349

loop_
_symmetry_equiv_pos_as_xyz
'x, y, z'
'-x+1/2, y+1/2, -z+1/2'
'-x, -y, -z'
'x-1/2, -y-1/2, z-1/2'

loop_
_atom_site_label
_atom_site_type_symbol
_atom_site_fract_x
_atom_site_fract_y
_atom_site_fract_z
_atom_site_U_iso_or_equiv
_atom_site_adp_type
_atom_site_occupancy
_atom_site_symmetry_multiplicity
_atom_site_calc_flag
_atom_site_refinement_flags
_atom_site_disorder_assembly
_atom_site_disorder_group
C1 C 0.09711(15) 0.75818(13) 0.10686(12) 0.0238(5) Uani 1 1 d . . .
C2 C 0.08175(14) 0.83018(14) 0.10812(11) 0.0247(5) Uani 1 1 d . . .
H2A H 0.0334 0.8434 0.0700 0.030 Uiso 1 1 calc R . .
C3 C 0.11894(15) 0.88700(13) 0.15064(12) 0.0246(5) Uani 1 1 d . . .
H3A H 0.0884 0.9280 0.1338 0.029 Uiso 1 1 calc R . .
C4 C 0.19013(15) 0.89967(12) 0.21222(12) 0.0242(5) Uani 1 1 d . . .
C5 C 0.25094(16) 0.85388(14) 0.25616(13) 0.0253(5) Uani 1 1 d . . .
H5A H 0.2918 0.8776 0.2935 0.030 Uiso 1 1 calc R . .
C6 C 0.26638(16) 0.78245(13) 0.25871(12) 0.0251(5) Uani 1 1 d . . .
H6A H 0.3134 0.7696 0.2983 0.030 Uiso 1 1 calc R . .
C7 C 0.22856(15) 0.72575(13) 0.21639(12) 0.0247(5) Uani 1 1 d . . .
H7A H 0.2563 0.6837 0.2342 0.030 Uiso 1 1 calc R . .
C8 C 0.15926(15) 0.71611(12) 0.15375(12) 0.0243(5) Uani 1 1 d . . .
H8A H 0.1528 0.6693 0.1395 0.029 Uiso 1 1 calc R . .
C9 C 0.24808(15) 0.90565(13) 0.02114(12) 0.0249(5) Uani 1 1 d . . .
C10 C 0.31901(15) 0.92107(13) 0.08193(12) 0.0256(5) Uani 1 1 d . . .
H10A H 0.3264 0.9694 0.0886 0.031 Uiso 1 1 calc R . .
C11 C 0.38112(15) 0.88447(13) 0.13477(12) 0.0251(5) Uani 1 1 d . . .
H11A H 0.4179 0.9149 0.1680 0.030 Uiso 1 1 calc R . .
C12 C 0.40389(14) 0.81425(14) 0.15205(11) 0.0242(5) Uani 1 1 d . . .
C13 C 0.36887(16) 0.75291(13) 0.11618(12) 0.0250(5) Uani 1 1 d . . .
H13A H 0.3985 0.7133 0.1393 0.030 Uiso 1 1 calc R . .
C14 C 0.30132(16) 0.73533(13) 0.05500(12) 0.0259(5) Uani 1 1 d . . .
H14A H 0.2976 0.6871 0.0468 0.031 Uiso 1 1 calc R . .
C15 C 0.23812(16) 0.77166(13) 0.00320(12) 0.0252(5) Uani 1 1 d . . .
H15A H 0.2017 0.7419 -0.0311 0.030 Uiso 1 1 calc R . .
C16 C 0.21557(15) 0.84149(13) -0.01034(12) 0.0256(6) Uani 1 1 d . . .
H16A H 0.1665 0.8470 -0.0505 0.031 Uiso 1 1 calc R . .
C17 C 0.0703(2) 0.63340(16) 0.00905(15) 0.0467(8) Uani 1 1 d . . .
H17A H 0.1168 0.6479 -0.0002 0.070 Uiso 1 1 calc R . .
H17B H 0.0303 0.6103 -0.0318 0.070 Uiso 1 1 calc R . .
H17C H 0.0887 0.6015 0.0483 0.070 Uiso 1 1 calc R . .
C18 C -0.0166(2) 0.76721(18) -0.04824(14) 0.0488(8) Uani 1 1 d . . .
H18A H 0.0291 0.7832 -0.0581 0.073 Uiso 1 1 calc R . .
H18B H -0.0448 0.8070 -0.0400 0.073 Uiso 1 1 calc R . .
H18C H -0.0544 0.7409 -0.0877 0.073 Uiso 1 1 calc R . .
C19 C -0.06790(16) 0.68108(18) 0.04750(13) 0.0408(6) Uani 1 1 d . . .
C20 C -0.0394(2) 0.63047(18) 0.10809(17) 0.0537(9) Uani 1 1 d . . .
H20A H -0.0862 0.6153 0.1167 0.081 Uiso 1 1 calc R . .
H20B H 0.0001 0.6533 0.1494 0.081 Uiso 1 1 calc R . .
H20C H -0.0139 0.5905 0.0969 0.081 Uiso 1 1 calc R . .
C21 C -0.1309(2) 0.6450(2) -0.01662(18) 0.0789(14) Uani 1 1 d . . .
H21A H -0.1769 0.6297 -0.0070 0.118 Uiso 1 1 calc R . .
H21B H -0.1057 0.6050 -0.0282 0.118 Uiso 1 1 calc R . .
H21C H -0.1502 0.6772 -0.0555 0.118 Uiso 1 1 calc R . .
C22 C -0.1080(2) 0.7426(2) 0.06613(19) 0.0570(9) Uani 1 1 d . . .
H22A H -0.1542 0.7265 0.0751 0.085 Uiso 1 1 calc R . .
H22B H -0.1271 0.7754 0.0277 0.085 Uiso 1 1 calc R . .
H22C H -0.0684 0.7652 0.1075 0.085 Uiso 1 1 calc R . .
C23 C 0.31466(18) 1.01455(16) 0.28449(18) 0.0468(8) Uani 1 1 d . . .
H23A H 0.3377 1.0096 0.2503 0.070 Uiso 1 1 calc R . .
H23B H 0.3436 0.9841 0.3238 0.070 Uiso 1 1 calc R . .
H23C H 0.3204 1.0624 0.3005 0.070 Uiso 1 1 calc R . .
C24 C 0.1512(2) 1.05509(15) 0.17368(14) 0.0476(8) Uani 1 1 d . . .
H24A H 0.1727 1.0515 0.1383 0.071 Uiso 1 1 calc R . .
H24B H 0.1607 1.1017 0.1931 0.071 Uiso 1 1 calc R . .
H24C H 0.0927 1.0455 0.1529 0.071 Uiso 1 1 calc R . .
C25 C 0.15948(16) 1.00024(12) 0.31107(13) 0.0268(5) Uani 1 1 d . . .
C26 C 0.2000(2) 0.94991(15) 0.37066(14) 0.0441(7) Uani 1 1 d . . .
H26A H 0.1764 0.9555 0.4045 0.066 Uiso 1 1 calc R . .
H26B H 0.2585 0.9593 0.3928 0.066 Uiso 1 1 calc R . .
H26C H 0.1910 0.9026 0.3530 0.066 Uiso 1 1 calc R . .
C27 C 0.06847(18) 0.98478(17) 0.27641(17) 0.0468(8) Uani 1 1 d . . .
H27A H 0.0449 0.9896 0.3103 0.070 Uiso 1 1 calc R . .
H27B H 0.0602 0.9376 0.2584 0.070 Uiso 1 1 calc R . .
H27C H 0.0420 1.0172 0.2384 0.070 Uiso 1 1 calc R . .
C28 C 0.17229(19) 1.07394(14) 0.34035(15) 0.0394(7) Uani 1 1 d . . .
H28A H 0.1490 1.0779 0.3745 0.059 Uiso 1 1 calc R . .
H28B H 0.1454 1.1068 0.3028 0.059 Uiso 1 1 calc R . .
H28C H 0.2306 1.0841 0.3624 0.059 Uiso 1 1 calc R . .
C29 C 0.2206(2) 1.06251(15) 0.02721(16) 0.0489(8) Uani 1 1 d . . .
H29A H 0.2132 1.0563 0.0700 0.073 Uiso 1 1 calc R . .
H29B H 0.1878 1.1016 0.0013 0.073 Uiso 1 1 calc R . .
H29C H 0.2781 1.0715 0.0383 0.073 Uiso 1 1 calc R . .
C30 C 0.07654(19) 0.97027(19) -0.0501(2) 0.0589(9) Uani 1 1 d . . .
H30A H 0.0678 0.9614 -0.0083 0.088 Uiso 1 1 calc R . .
H30B H 0.0566 0.9311 -0.0817 0.088 Uiso 1 1 calc R . .
H30C H 0.0471 1.0120 -0.0728 0.088 Uiso 1 1 calc R . .
C31 C 0.20451(19) 0.99985(16) -0.10837(14) 0.0411(7) Uani 1 1 d . . .
C32 C 0.2964(2) 1.00116(19) -0.08999(17) 0.0544(9) Uani 1 1 d . . .
H32A H 0.3053 1.0100 -0.1317 0.082 Uiso 1 1 calc R . .
H32B H 0.3203 0.9566 -0.0704 0.082 Uiso 1 1 calc R . .
H32C H 0.3221 1.0377 -0.0562 0.082 Uiso 1 1 calc R . .
C33 C 0.1649(2) 0.9432(2) -0.16249(15) 0.0577(9) Uani 1 1 d . . .
H33A H 0.1743 0.9530 -0.2038 0.086 Uiso 1 1 calc R . .
H33B H 0.1064 0.9420 -0.1747 0.086 Uiso 1 1 calc R . .
H33C H 0.1890 0.8985 -0.1434 0.086 Uiso 1 1 calc R . .
C34 C 0.1674(3) 1.0697(2) -0.13936(18) 0.0710(12) Uani 1 1 d . . .
H34A H 0.1762 1.0783 -0.1812 0.106 Uiso 1 1 calc R . .
H34B H 0.1933 1.1063 -0.1057 0.106 Uiso 1 1 calc R . .
H34C H 0.1089 1.0691 -0.1510 0.106 Uiso 1 1 calc R . .
C35 C 0.49330(19) 0.86861(17) 0.30174(14) 0.0437(7) Uani 1 1 d . . .
H35A H 0.4425 0.8651 0.3079 0.066 Uiso 1 1 calc R . .
H35B H 0.4979 0.9149 0.2851 0.066 Uiso 1 1 calc R . .
H35C H 0.5395 0.8602 0.3460 0.066 Uiso 1 1 calc R . .
C36 C 0.49351(19) 0.71562(15) 0.27485(14) 0.0411(7) Uani 1 1 d . . .
H36A H 0.4429 0.7092 0.2808 0.062 Uiso 1 1 calc R . .
H36B H 0.5399 0.7119 0.3198 0.062 Uiso 1 1 calc R . .
H36C H 0.4977 0.6800 0.2438 0.062 Uiso 1 1 calc R . .
C37 C 0.59360(15) 0.81176(15) 0.22679(14) 0.0372(6) Uani 1 1 d . . .
C38 C 0.6011(2) 0.75280(19) 0.18140(16) 0.0514(9) Uani 1 1 d . . .
H38A H 0.6524 0.7574 0.1763 0.077 Uiso 1 1 calc R . .
H38B H 0.5556 0.7549 0.1359 0.077 Uiso 1 1 calc R . .
H38C H 0.6002 0.7085 0.2032 0.077 Uiso 1 1 calc R . .
C39 C 0.66593(18) 0.80844(19) 0.29802(16) 0.0534(9) Uani 1 1 d . . .
H39A H 0.7169 0.8130 0.2923 0.080 Uiso 1 1 calc R . .
H39B H 0.6653 0.7641 0.3200 0.080 Uiso 1 1 calc R . .
H39C H 0.6616 0.8460 0.3271 0.080 Uiso 1 1 calc R . .
C40 C 0.5965(2) 0.88059(19) 0.1929(2) 0.0590(10) Uani 1 1 d . . .
H40A H 0.6480 0.8844 0.1880 0.089 Uiso 1 1 calc R . .
H40B H 0.5921 0.9185 0.2216 0.089 Uiso 1 1 calc R . .
H40C H 0.5512 0.8830 0.1472 0.089 Uiso 1 1 calc R . .
Li1 Li 0.5055(3) 0.2137(3) 0.1267(2) 0.0357(10) Uani 1 1 d . . .
O1L O 0.57388(10) 0.18049(12) 0.07171(8) 0.0379(4) Uani 1 1 d . . .
O2L O 0.62410(12) 0.20164(12) 0.20611(9) 0.0447(5) Uani 1 1 d . . .
C1L C 0.5519(2) 0.1853(2) -0.00077(14) 0.0601(10) Uani 1 1 d . . .
H1LA H 0.5953 0.1657 -0.0116 0.090 Uiso 1 1 calc R . .
H1LB H 0.5439 0.2338 -0.0149 0.090 Uiso 1 1 calc R . .
H1LC H 0.5013 0.1598 -0.0257 0.090 Uiso 1 1 calc R . .
C2L C 0.65697(16) 0.19560(15) 0.11031(13) 0.0377(7) Uani 1 1 d . . .
H2LA H 0.6664 0.2459 0.1108 0.045 Uiso 1 1 calc R . .
H2LB H 0.6906 0.1724 0.0898 0.045 Uiso 1 1 calc R . .
C3L C 0.67879(16) 0.16971(18) 0.18234(14) 0.0412(7) Uani 1 1 d . . .
H3LA H 0.6732 0.1190 0.1823 0.049 Uiso 1 1 calc R . .
H3LB H 0.7356 0.1821 0.2126 0.049 Uiso 1 1 calc R . .
C4L C 0.6448(2) 0.1863(3) 0.27693(15) 0.0737(12) Uani 1 1 d . . .
H4LA H 0.7041 0.1841 0.3018 0.111 Uiso 1 1 calc R . .
H4LB H 0.6212 0.1418 0.2805 0.111 Uiso 1 1 calc R . .
H4LC H 0.6235 0.2224 0.2971 0.111 Uiso 1 1 calc R . .
O3L O 0.45806(13) 0.10970(10) 0.12133(10) 0.0407(5) Uani 1 1 d . . .
O4L O 0.45111(13) 0.21730(10) 0.19747(10) 0.0399(5) Uani 1 1 d . . .
C5L C 0.4930(2) 0.04999(17) 0.1055(2) 0.0595(10) Uani 1 1 d . . .
H5LA H 0.4613 0.0093 0.1063 0.089 Uiso 1 1 calc R . .
H5LB H 0.5491 0.0446 0.1399 0.089 Uiso 1 1 calc R . .
H5LC H 0.4927 0.0550 0.0596 0.089 Uiso 1 1 calc R . .
C6L C 0.4365(2) 0.09790(16) 0.17780(15) 0.0434(7) Uani 1 1 d . . .
H6LA H 0.4856 0.0873 0.2200 0.052 Uiso 1 1 calc R . .
H6LB H 0.3987 0.0584 0.1677 0.052 Uiso 1 1 calc R . .
C7L C 0.39692(19) 0.16147(16) 0.18806(15) 0.0435(8) Uani 1 1 d . . .
H7LA H 0.3453 0.1698 0.1473 0.052 Uiso 1 1 calc R . .
H7LB H 0.3846 0.1564 0.2291 0.052 Uiso 1 1 calc R . .
C8L C 0.4275(2) 0.27711(17) 0.22328(19) 0.0554(9) Uani 1 1 d . . .
H8LA H 0.4038 0.2634 0.2554 0.083 Uiso 1 1 calc R . .
H8LB H 0.3872 0.3030 0.1848 0.083 Uiso 1 1 calc R . .
H8LC H 0.4753 0.3062 0.2474 0.083 Uiso 1 1 calc R . .
O5L O 0.40783(14) 0.24816(12) 0.03530(11) 0.0514(6) Uani 1 1 d . . .
O6L O 0.52307(14) 0.32279(13) 0.12831(12) 0.0589(6) Uani 1 1 d . . .
C9L C 0.3389(2) 0.2101(2) -0.00503(19) 0.0672(11) Uani 1 1 d . . .
H9LA H 0.3034 0.2381 -0.0442 0.101 Uiso 1 1 calc R . .
H9LB H 0.3096 0.1968 0.0230 0.101 Uiso 1 1 calc R . .
H9LC H 0.3554 0.1686 -0.0222 0.101 Uiso 1 1 calc R . .
C10L C 0.3979(3) 0.3181(2) 0.0313(2) 0.0844(13) Uani 1 1 d . . .
H10B H 0.3577 0.3311 0.0498 0.101 Uiso 1 1 calc R . .
H10C H 0.3758 0.3322 -0.0178 0.101 Uiso 1 1 calc R . .
C11L C 0.4725(3) 0.3551(2) 0.0688(2) 0.0921(16) Uani 1 1 d . . .
H11B H 0.5016 0.3610 0.0386 0.111 Uiso 1 1 calc R . .
H11C H 0.4592 0.4015 0.0805 0.111 Uiso 1 1 calc R . .
C12L C 0.5911(3) 0.3620(2) 0.1701(2) 0.0745(12) Uani 1 1 d . . .
H12A H 0.5803 0.4109 0.1586 0.112 Uiso 1 1 calc R . .
H12B H 0.6385 0.3475 0.1620 0.112 Uiso 1 1 calc R . .
H12C H 0.6020 0.3548 0.2187 0.112 Uiso 1 1 calc R . .
O8L O 0.5780(3) 0.5379(2) 0.0728(2) 0.1127(12) Uani 1 1 d . . .
O7L O 0.7337(5) 0.5264(4) 0.0695(4) 0.135(3) Uani 0.697(11) 1 d P A 1
O7F O 0.7124(7) 0.4616(6) 0.0824(5) 0.084(5) Uani 0.303(11) 1 d P A 2
C13L C 0.7871(6) 0.4662(6) 0.0589(4) 0.207(5) Uani 1 1 d . . .
H13B H 0.8004 0.4774 0.0198 0.310 Uiso 1 1 calc R A 1
H13C H 0.7565 0.4230 0.0495 0.310 Uiso 1 1 calc R A 1
H13D H 0.8374 0.4612 0.1007 0.310 Uiso 1 1 calc R A 1
C14L C 0.7212(7) 0.5127(7) 0.1168(5) 0.199(5) Uani 1 1 d . . .
H14B H 0.7720 0.5208 0.1584 0.239 Uiso 1 1 calc R A 1
H14C H 0.7098 0.4626 0.1149 0.239 Uiso 1 1 calc R A 1
C15L C 0.6546(5) 0.5487(4) 0.1271(3) 0.126(3) Uani 1 1 d . A .
H15B H 0.6531 0.5326 0.1707 0.151 Uiso 1 1 calc R . .
H15C H 0.6662 0.5988 0.1317 0.151 Uiso 1 1 calc R . .
C16L C 0.5141(4) 0.5673(3) 0.0829(3) 0.129(2) Uani 1 1 d . . .
H16B H 0.4629 0.5566 0.0435 0.194 Uiso 1 1 calc R . .
H16C H 0.5214 0.6174 0.0870 0.194 Uiso 1 1 calc R . .
H16D H 0.5125 0.5489 0.1252 0.194 Uiso 1 1 calc R . .
Si1 Si 0.02233(5) 0.71113(4) 0.02993(3) 0.03002(16) Uani 1 1 d . . .
Si2 Si 0.20424(4) 0.99064(3) 0.24429(3) 0.02560(14) Uani 1 1 d . . .
Si3 Si 0.18781(4) 0.98239(4) -0.02644(4) 0.03018(16) Uani 1 1 d . . .
Si4 Si 0.49345(4) 0.80276(4) 0.23707(3) 0.02693(15) Uani 1 1 d . . .
Ce1 Ce 0.240511(8) 0.822603(7) 0.126171(7) 0.01985(3) Uani 1 1 d . . .

loop_
_atom_site_aniso_label
_atom_site_aniso_U_11
_atom_site_aniso_U_22
_atom_site_aniso_U_33
_atom_site_aniso_U_23
_atom_site_aniso_U_13
_atom_site_aniso_U_12
C1 0.0239(12) 0.0304(13) 0.0212(11) -0.0041(10) 0.0135(10) -0.0051(10)
C2 0.0196(11) 0.0323(14) 0.0222(10) 0.0006(10) 0.0085(9) 0.0028(11)
C3 0.0225(13) 0.0247(12) 0.0288(12) 0.0002(10) 0.0130(11) 0.0041(10)
C4 0.0243(13) 0.0248(12) 0.0263(12) -0.0054(10) 0.0131(10) 0.0003(10)
C5 0.0252(13) 0.0313(14) 0.0209(12) -0.0066(10) 0.0110(10) -0.0048(11)
C6 0.0239(13) 0.0327(14) 0.0189(11) 0.0029(10) 0.0091(10) 0.0053(11)
C7 0.0288(13) 0.0268(13) 0.0230(11) 0.0052(10) 0.0154(11) 0.0057(10)
C8 0.0299(13) 0.0233(12) 0.0254(12) -0.0032(10) 0.0171(10) -0.0036(10)
C9 0.0237(13) 0.0285(13) 0.0256(12) 0.0076(10) 0.0133(11) 0.0006(10)
C10 0.0262(13) 0.0235(12) 0.0305(13) 0.0035(10) 0.0150(11) -0.0031(10)
C11 0.0203(12) 0.0289(13) 0.0257(12) 0.0007(10) 0.0091(10) -0.0047(10)
C12 0.0200(11) 0.0314(14) 0.0235(10) 0.0046(10) 0.0113(9) 0.0027(10)
C13 0.0287(14) 0.0257(13) 0.0260(12) 0.0046(10) 0.0169(11) 0.0059(10)
C14 0.0345(15) 0.0233(12) 0.0272(12) -0.0029(10) 0.0201(12) -0.0005(11)
C15 0.0272(13) 0.0301(14) 0.0208(11) -0.0048(10) 0.0125(10) -0.0037(11)
C16 0.0231(12) 0.0366(15) 0.0175(10) 0.0024(9) 0.0088(10) -0.0029(10)
C17 0.060(2) 0.0459(18) 0.0410(16) -0.0183(14) 0.0274(15) -0.0110(15)
C18 0.056(2) 0.060(2) 0.0237(13) -0.0004(14) 0.0099(14) -0.0118(17)
C19 0.0342(14) 0.0565(18) 0.0312(12) -0.0094(15) 0.0129(11) -0.0181(16)
C20 0.057(2) 0.058(2) 0.058(2) 0.0010(17) 0.0359(18) -0.0175(17)
C21 0.060(2) 0.122(4) 0.052(2) -0.028(2) 0.0214(19) -0.054(2)
C22 0.0367(19) 0.081(3) 0.062(2) 0.0051(19) 0.0300(17) 0.0033(18)
C23 0.0375(17) 0.0382(17) 0.073(2) -0.0184(15) 0.0312(16) -0.0135(14)
C24 0.074(2) 0.0357(16) 0.0339(15) 0.0020(12) 0.0232(16) 0.0022(16)
C25 0.0304(14) 0.0240(13) 0.0289(12) -0.0024(10) 0.0153(11) 0.0022(10)
C26 0.067(2) 0.0377(16) 0.0337(15) 0.0054(12) 0.0269(15) 0.0084(15)
C27 0.0366(17) 0.056(2) 0.0587(19) -0.0110(16) 0.0301(16) -0.0029(15)
C28 0.0557(19) 0.0316(15) 0.0436(16) -0.0089(12) 0.0332(15) 0.0003(13)
C29 0.067(2) 0.0369(17) 0.0440(17) 0.0088(14) 0.0239(16) 0.0154(16)
C30 0.0308(17) 0.064(2) 0.081(2) 0.0234(19) 0.0221(17) 0.0131(16)
C31 0.0489(18) 0.0455(17) 0.0286(14) 0.0147(12) 0.0157(13) 0.0063(14)
C32 0.063(2) 0.064(2) 0.0529(19) 0.0112(17) 0.0411(18) -0.0045(18)
C33 0.060(2) 0.077(3) 0.0287(15) 0.0065(16) 0.0103(15) 0.0082(19)
C34 0.099(3) 0.064(2) 0.049(2) 0.0322(18) 0.029(2) 0.019(2)
C35 0.0400(17) 0.056(2) 0.0290(14) -0.0054(13) 0.0080(13) 0.0063(15)
C36 0.0428(17) 0.0469(18) 0.0299(14) 0.0131(13) 0.0113(13) 0.0053(14)
C37 0.0233(13) 0.0469(18) 0.0387(14) 0.0105(13) 0.0099(11) 0.0044(12)
C38 0.0402(19) 0.080(3) 0.0412(17) 0.0068(16) 0.0236(15) 0.0171(17)
C39 0.0268(15) 0.074(3) 0.0486(17) 0.0006(17) 0.0048(13) 0.0035(15)
C40 0.0355(19) 0.070(2) 0.074(2) 0.025(2) 0.0251(18) -0.0028(17)
Li1 0.034(3) 0.045(3) 0.034(2) 0.001(2) 0.020(2) 0.000(2)
O1L 0.0317(9) 0.0611(12) 0.0266(8) -0.0013(10) 0.0177(7) -0.0060(11)
O2L 0.0370(11) 0.0732(16) 0.0276(9) -0.0002(9) 0.0171(9) 0.0029(10)
C1L 0.054(2) 0.105(3) 0.0289(14) -0.0050(18) 0.0250(14) -0.004(2)
C2L 0.0305(14) 0.0526(19) 0.0367(14) 0.0016(12) 0.0206(12) -0.0039(12)
C3L 0.0298(14) 0.0579(19) 0.0387(14) 0.0022(15) 0.0169(12) -0.0003(15)
C4L 0.051(2) 0.143(4) 0.0289(14) 0.005(2) 0.0192(14) 0.003(3)
O3L 0.0484(13) 0.0364(11) 0.0504(12) 0.0027(9) 0.0336(10) -0.0002(9)
O4L 0.0470(12) 0.0384(11) 0.0501(12) -0.0020(9) 0.0359(10) -0.0016(9)
C5L 0.063(2) 0.0367(18) 0.097(3) -0.0082(18) 0.051(2) -0.0048(16)
C6L 0.055(2) 0.0425(17) 0.0383(16) 0.0024(13) 0.0248(15) -0.0132(15)
C7L 0.0433(17) 0.057(2) 0.0410(15) -0.0026(14) 0.0278(14) -0.0120(14)
C8L 0.078(3) 0.0445(19) 0.069(2) 0.0008(16) 0.055(2) 0.0109(17)
O5L 0.0465(14) 0.0479(13) 0.0511(13) 0.0034(10) 0.0113(11) 0.0012(11)
O6L 0.0620(15) 0.0464(13) 0.0631(14) 0.0043(13) 0.0207(12) -0.0096(14)
C9L 0.044(2) 0.083(3) 0.062(2) 0.012(2) 0.0092(18) -0.0107(19)
C10L 0.083(3) 0.058(2) 0.083(3) 0.029(2) 0.004(2) 0.010(3)
C11L 0.135(5) 0.048(2) 0.069(3) 0.015(2) 0.017(3) -0.017(3)
C12L 0.077(3) 0.054(2) 0.093(3) -0.023(2) 0.035(2) -0.022(2)
O8L 0.143(4) 0.124(3) 0.095(3) -0.016(2) 0.073(3) -0.020(3)
O7L 0.190(7) 0.115(5) 0.091(5) 0.046(4) 0.050(5) -0.029(5)
O7F 0.119(10) 0.065(8) 0.072(7) -0.022(5) 0.044(6) -0.016(6)
C13L 0.219(10) 0.299(12) 0.118(6) 0.053(7) 0.085(6) 0.128(9)
C14L 0.243(13) 0.171(10) 0.141(9) -0.033(10) 0.036(9) -0.009(9)
C15L 0.201(8) 0.111(5) 0.067(3) -0.011(3) 0.057(5) -0.045(5)
C16L 0.199(7) 0.108(4) 0.146(5) 0.006(4) 0.138(6) -0.005(5)
Si1 0.0323(4) 0.0375(4) 0.0226(3) -0.0074(3) 0.0136(3) -0.0098(3)
Si2 0.0288(4) 0.0239(3) 0.0281(3) -0.0044(3) 0.0157(3) -0.0014(3)
Si3 0.0267(4) 0.0328(4) 0.0318(4) 0.0108(3) 0.0128(3) 0.0061(3)
Si4 0.0237(3) 0.0332(4) 0.0230(3) 0.0040(3) 0.0088(3) 0.0037(3)
Ce1 0.02028(6) 0.02287(6) 0.01925(5) 0.00038(7) 0.01101(4) -0.00026(7)

loop_
_atom_type_symbol
_atom_type_description
_atom_type_scat_dispersion_real
_atom_type_scat_dispersion_imag
_atom_type_scat_source
C C 0.0033 0.0016 'International Tables Vol C Tables 4.2.6.8 and 6.1.1.4'
H H 0.0000 0.0000 'International Tables Vol C Tables 4.2.6.8 and 6.1.1.4'
Li Li -0.0003 0.0001 'International Tables Vol C Tables 4.2.6.8 and 6.1.1.4'
O O 0.0106 0.0060 'International Tables Vol C Tables 4.2.6.8 and 6.1.1.4'
Si Si 0.0817 0.0704 'International Tables Vol C Tables 4.2.6.8 and 6.1.1.4'
Ce Ce -0.2486 2.6331 'International Tables Vol C Tables 4.2.6.8 and 6.1.1.4'

loop_
_geom_angle_atom_site_label_1
_geom_angle_atom_site_label_2
_geom_angle_atom_site_label_3
_geom_angle
C8 C1 C2 131.0(2)
C8 C1 Si1 114.31(18)
C2 C1 Si1 114.68(18)
C8 C1 Ce1 74.45(14)
C2 C1 Ce1 74.36(13)
Si1 C1 Ce1 130.35(10)
C3 C2 C1 137.2(2)
C3 C2 Ce1 75.93(14)
C1 C2 Ce1 75.48(13)
C3 C2 H2A 111.4
C1 C2 H2A 111.4
Ce1 C2 H2A 132.6
C2 C3 C4 137.2(2)
C2 C3 Ce1 74.34(13)
C4 C3 Ce1 76.41(13)
C2 C3 H3A 111.4
C4 C3 H3A 111.4
Ce1 C3 H3A 133.8
C5 C4 C3 130.9(2)
C5 C4 Si2 113.41(18)
C3 C4 Si2 115.62(18)
C5 C4 Ce1 73.99(13)
C3 C4 Ce1 73.73(13)
Si2 C4 Ce1 135.44(12)
C6 C5 C4 136.5(2)
C6 C5 Ce1 75.72(14)
C4 C5 Ce1 76.31(13)
C6 C5 H5A 111.7
C4 C5 H5A 111.7
Ce1 C5 H5A 130.8
C7 C6 C5 135.0(2)
C7 C6 Ce1 74.65(13)
C5 C6 Ce1 74.74(15)
C7 C6 H6A 112.5
C5 C6 H6A 112.5
Ce1 C6 H6A 133.6
C6 C7 C8 135.5(2)
C6 C7 Ce1 75.85(14)
C8 C7 Ce1 74.17(13)
C6 C7 H7A 112.2
C8 C7 H7A 112.2
Ce1 C7 H7A 133.1
C1 C8 C7 136.5(2)
C1 C8 Ce1 75.66(13)
C7 C8 Ce1 75.97(14)
C1 C8 H8A 111.8
C7 C8 H8A 111.8
Ce1 C8 H8A 131.4
C16 C9 C10 130.8(2)
C16 C9 Si3 113.95(18)
C10 C9 Si3 115.28(19)
C16 C9 Ce1 74.07(13)
C10 C9 Ce1 73.66(13)
Si3 C9 Ce1 132.74(11)
C11 C10 C9 137.6(2)
C11 C10 Ce1 74.43(14)
C9 C10 Ce1 76.63(13)
C11 C10 H10A 111.2
C9 C10 H10A 111.2
Ce1 C10 H10A 133.8
C10 C11 C12 137.4(2)
C10 C11 Ce1 75.92(14)
C12 C11 Ce1 76.11(13)
C10 C11 H11A 111.3
C12 C11 H11A 111.3
Ce1 C11 H11A 131.7
C13 C12 C11 130.3(2)
C13 C12 Si4 115.85(19)
C11 C12 Si4 113.82(18)
C13 C12 Ce1 74.89(14)
C11 C12 Ce1 73.92(13)
Si4 C12 Ce1 128.46(10)
C14 C13 C12 136.5(2)
C14 C13 Ce1 75.84(14)
C12 C13 Ce1 75.51(14)
C14 C13 H13A 111.7
C12 C13 H13A 111.7
Ce1 C13 H13A 131.9
C15 C14 C13 135.7(2)
C15 C14 Ce1 75.30(14)
C13 C14 Ce1 74.69(13)
C15 C14 H14A 112.1
C13 C14 H14A 112.1
Ce1 C14 H14A 133.4
C14 C15 C16 135.6(2)
C14 C15 Ce1 75.40(13)
C16 C15 Ce1 75.03(14)
C14 C15 H15A 112.2
C16 C15 H15A 112.2
Ce1 C15 H15A 132.5
C15 C16 C9 135.8(2)
C15 C16 Ce1 75.54(13)
C9 C16 Ce1 76.40(13)
C15 C16 H16A 112.1
C9 C16 H16A 112.1
Ce1 C16 H16A 130.1
Si1 C17 H17A 109.5
Si1 C17 H17B 109.5
H17A C17 H17B 109.5
Si1 C17 H17C 109.5
H17A C17 H17C 109.5
H17B C17 H17C 109.5
Si1 C18 H18A 109.5
Si1 C18 H18B 109.5
H18A C18 H18B 109.5
Si1 C18 H18C 109.5
H18A C18 H18C 109.5
H18B C18 H18C 109.5
C22 C19 C20 108.3(2)
C22 C19 C21 109.2(3)
C20 C19 C21 108.9(3)
C22 C19 Si1 110.2(2)
C20 C19 Si1 110.1(2)
C21 C19 Si1 110.2(2)
C19 C20 H20A 109.5
C19 C20 H20B 109.5
H20A C20 H20B 109.5
C19 C20 H20C 109.5
H20A C20 H20C 109.5
H20B C20 H20C 109.5
C19 C21 H21A 109.5
C19 C21 H21B 109.5
H21A C21 H21B 109.5
C19 C21 H21C 109.5
H21A C21 H21C 109.5
H21B C21 H21C 109.5
C19 C22 H22A 109.5
C19 C22 H22B 109.5
H22A C22 H22B 109.5
C19 C22 H22C 109.5
H22A C22 H22C 109.5
H22B C22 H22C 109.5
Si2 C23 H23A 109.5
Si2 C23 H23B 109.5
H23A C23 H23B 109.5
Si2 C23 H23C 109.5
H23A C23 H23C 109.5
H23B C23 H23C 109.5
Si2 C24 H24A 109.5
Si2 C24 H24B 109.5
H24A C24 H24B 109.5
Si2 C24 H24C 109.5
H24A C24 H24C 109.5
H24B C24 H24C 109.5
C26 C25 C27 109.1(2)
C26 C25 C28 108.5(2)
C27 C25 C28 109.3(2)
C26 C25 Si2 110.49(18)
C27 C25 Si2 108.79(18)
C28 C25 Si2 110.63(17)
C25 C26 H26A 109.5
C25 C26 H26B 109.5
H26A C26 H26B 109.5
C25 C26 H26C 109.5
H26A C26 H26C 109.5
H26B C26 H26C 109.5
C25 C27 H27A 109.5
C25 C27 H27B 109.5
H27A C27 H27B 109.5
C25 C27 H27C 109.5
H27A C27 H27C 109.5
H27B C27 H27C 109.5
C25 C28 H28A 109.5
C25 C28 H28B 109.5
H28A C28 H28B 109.5
C25 C28 H28C 109.5
H28A C28 H28C 109.5
H28B C28 H28C 109.5
Si3 C29 H29A 109.5
Si3 C29 H29B 109.5
H29A C29 H29B 109.5
Si3 C29 H29C 109.5
H29A C29 H29C 109.5
H29B C29 H29C 109.5
Si3 C30 H30A 109.5
Si3 C30 H30B 109.5
H30A C30 H30B 109.5
Si3 C30 H30C 109.5
H30A C30 H30C 109.5
H30B C30 H30C 109.5
C34 C31 C33 108.9(3)
C34 C31 C32 109.2(3)
C33 C31 C32 108.8(3)
C34 C31 Si3 110.0(2)
C33 C31 Si3 110.8(2)
C32 C31 Si3 109.15(19)
C31 C32 H32A 109.5
C31 C32 H32B 109.5
H32A C32 H32B 109.5
C31 C32 H32C 109.5
H32A C32 H32C 109.5
H32B C32 H32C 109.5
C31 C33 H33A 109.5
C31 C33 H33B 109.5
H33A C33 H33B 109.5
C31 C33 H33C 109.5
H33A C33 H33C 109.5
H33B C33 H33C 109.5
C31 C34 H34A 109.5
C31 C34 H34B 109.5
H34A C34 H34B 109.5
C31 C34 H34C 109.5
H34A C34 H34C 109.5
H34B C34 H34C 109.5
Si4 C35 H35A 109.5
Si4 C35 H35B 109.5
H35A C35 H35B 109.5
Si4 C35 H35C 109.5
H35A C35 H35C 109.5
H35B C35 H35C 109.5
Si4 C36 H36A 109.5
Si4 C36 H36B 109.5
H36A C36 H36B 109.5
Si4 C36 H36C 109.5
H36A C36 H36C 109.5
H36B C36 H36C 109.5
C40 C37 C38 108.9(3)
C40 C37 C39 108.7(3)
C38 C37 C39 109.1(2)
C40 C37 Si4 110.5(2)
C38 C37 Si4 109.6(2)
C39 C37 Si4 110.0(2)
C37 C38 H38A 109.5
C37 C38 H38B 109.5
H38A C38 H38B 109.5
C37 C38 H38C 109.5
H38A C38 H38C 109.5
H38B C38 H38C 109.5
C37 C39 H39A 109.5
C37 C39 H39B 109.5
H39A C39 H39B 109.5
C37 C39 H39C 109.5
H39A C39 H39C 109.5
H39B C39 H39C 109.5
C37 C40 H40A 109.5
C37 C40 H40B 109.5
H40A C40 H40B 109.5
C37 C40 H40C 109.5
H40A C40 H40C 109.5
H40B C40 H40C 109.5
O4L Li1 O1L 162.0(3)
O4L Li1 O5L 100.8(2)
O1L Li1 O5L 92.51(19)
O4L Li1 O2L 92.82(19)
O1L Li1 O2L 77.27(17)
O5L Li1 O2L 161.3(3)
O4L Li1 O6L 93.7(2)
O1L Li1 O6L 101.2(2)
O5L Li1 O6L 76.40(18)
O2L Li1 O6L 90.1(2)
O4L Li1 O3L 77.26(17)
O1L Li1 O3L 89.7(2)
O5L Li1 O3L 94.8(2)
O2L Li1 O3L 100.7(2)
O6L Li1 O3L 166.2(3)
C2L O1L C1L 111.8(2)
C2L O1L Li1 109.7(2)
C1L O1L Li1 127.5(2)
C3L O2L C4L 111.4(2)
C3L O2L Li1 112.66(19)
C4L O2L Li1 127.1(2)
O1L C1L H1LA 109.5
O1L C1L H1LB 109.5
H1LA C1L H1LB 109.5
O1L C1L H1LC 109.5
H1LA C1L H1LC 109.5
H1LB C1L H1LC 109.5
O1L C2L C3L 107.0(2)
O1L C2L H2LA 110.3
C3L C2L H2LA 110.3
O1L C2L H2LB 110.3
C3L C2L H2LB 110.3
H2LA C2L H2LB 108.6
O2L C3L C2L 106.7(2)
O2L C3L H3LA 110.4
C2L C3L H3LA 110.4
O2L C3L H3LB 110.4
C2L C3L H3LB 110.4
H3LA C3L H3LB 108.6
O2L C4L H4LA 109.5
O2L C4L H4LB 109.5
H4LA C4L H4LB 109.5
O2L C4L H4LC 109.5
H4LA C4L H4LC 109.5
H4LB C4L H4LC 109.5
C5L O3L C6L 111.7(2)
C5L O3L Li1 124.3(2)
C6L O3L Li1 110.1(2)
C7L O4L C8L 112.3(2)
C7L O4L Li1 111.8(2)
C8L O4L Li1 127.1(2)
O3L C5L H5LA 109.5
O3L C5L H5LB 109.5
H5LA C5L H5LB 109.5
O3L C5L H5LC 109.5
H5LA C5L H5LC 109.5
H5LB C5L H5LC 109.5
O3L C6L C7L 107.8(2)
O3L C6L H6LA 110.2
C7L C6L H6LA 110.2
O3L C6L H6LB 110.2
C7L C6L H6LB 110.2
H6LA C6L H6LB 108.5
O4L C7L C6L 108.0(2)
O4L C7L H7LA 110.1
C6L C7L H7LA 110.1
O4L C7L H7LB 110.1
C6L C7L H7LB 110.1
H7LA C7L H7LB 108.4
O4L C8L H8LA 109.5
O4L C8L H8LB 109.5
H8LA C8L H8LB 109.5
O4L C8L H8LC 109.5
H8LA C8L H8LC 109.5
H8LB C8L H8LC 109.5
C10L O5L C9L 115.3(3)
C10L O5L Li1 114.0(3)
C9L O5L Li1 126.1(2)
C11L O6L C12L 114.4(3)
C11L O6L Li1 113.6(3)
C12L O6L Li1 129.1(3)
O5L C9L H9LA 109.5
O5L C9L H9LB 109.5
H9LA C9L H9LB 109.5
O5L C9L H9LC 109.5
H9LA C9L H9LC 109.5
H9LB C9L H9LC 109.5
O5L C10L C11L 113.0(4)
O5L C10L H10B 109.0
C11L C10L H10B 109.0
O5L C10L H10C 109.0
C11L C10L H10C 109.0
H10B C10L H10C 107.8
O6L C11L C10L 113.6(3)
O6L C11L H11B 108.9
C10L C11L H11B 108.9
O6L C11L H11C 108.9
C10L C11L H11C 108.9
H11B C11L H11C 107.7
O6L C12L H12A 109.5
O6L C12L H12B 109.5
H12A C12L H12B 109.5
O6L C12L H12C 109.5
H12A C12L H12C 109.5
H12B C12L H12C 109.5
C16L O8L C15L 114.4(5)
C14L O7L C13L 107.7(9)
C14L O7F C13L 102.9(11)
O7L C13L O7F 50.7(5)
O7L C13L H13B 109.5
O7F C13L H13B 143.1
O7L C13L H13C 109.5
O7F C13L H13C 62.8
H13B C13L H13C 109.5
O7L C13L H13D 109.5
O7F C13L H13D 106.9
H13B C13L H13D 109.5
H13C C13L H13D 109.5
O7L C14L O7F 71.5(8)
O7L C14L C15L 118.9(12)
O7F C14L C15L 124.5(12)
O7L C14L H14B 107.6
O7F C14L H14B 121.1
C15L C14L H14B 107.6
O7L C14L H14C 107.6
O7F C14L H14C 36.2
C15L C14L H14C 107.6
H14B C14L H14C 107.0
O8L C15L C14L 113.1(6)
O8L C15L H15B 109.0
C14L C15L H15B 109.0
O8L C15L H15C 109.0
C14L C15L H15C 109.0
H15B C15L H15C 107.8
O8L C16L H16B 109.5
O8L C16L H16C 109.5
H16B C16L H16C 109.5
O8L C16L H16D 109.5
H16B C16L H16D 109.5
H16C C16L H16D 109.5
C18 Si1 C1 111.42(13)
C18 Si1 C17 107.38(15)
C1 Si1 C17 111.12(13)
C18 Si1 C19 108.31(15)
C1 Si1 C19 110.16(11)
C17 Si1 C19 108.32(15)
C4 Si2 C23 111.04(13)
C4 Si2 C24 112.78(13)
C23 Si2 C24 107.17(16)
C4 Si2 C25 109.10(11)
C23 Si2 C25 109.43(13)
C24 Si2 C25 107.21(13)
C30 Si3 C29 107.65(17)
C30 Si3 C9 111.42(14)
C29 Si3 C9 111.24(13)
C30 Si3 C31 109.26(16)
C29 Si3 C31 106.14(14)
C9 Si3 C31 110.94(12)
C36 Si4 C12 111.63(13)
C36 Si4 C35 107.48(14)
C12 Si4 C35 111.35(12)
C36 Si4 C37 107.29(13)
C12 Si4 C37 110.99(11)
C35 Si4 C37 107.89(14)
C8 Ce1 C2 56.42(8)
C8 Ce1 C11 151.56(8)
C2 Ce1 C11 150.79(8)
C8 Ce1 C1 29.88(7)
C2 Ce1 C1 30.16(7)
C11 Ce1 C1 175.45(7)
C8 Ce1 C3 76.28(7)
C2 Ce1 C3 29.73(7)
C11 Ce1 C3 125.15(7)
C1 Ce1 C3 57.32(7)
C8 Ce1 C7 29.87(7)
C2 Ce1 C7 75.92(8)
C11 Ce1 C7 125.93(8)
C1 Ce1 C7 57.00(8)
C3 Ce1 C7 83.18(7)
C8 Ce1 C5 76.87(7)
C2 Ce1 C5 76.37(8)
C11 Ce1 C5 99.03(8)
C1 Ce1 C5 85.50(8)
C3 Ce1 C5 56.11(8)
C7 Ce1 C5 56.33(7)
C8 Ce1 C10 172.29(7)
C2 Ce1 C10 124.72(8)
C11 Ce1 C10 29.64(7)
C1 Ce1 C10 147.84(7)
C3 Ce1 C10 108.10(7)
C7 Ce1 C10 154.95(8)
C5 Ce1 C10 110.83(8)
C8 Ce1 C13 100.80(7)
C2 Ce1 C13 151.45(8)
C11 Ce1 C13 55.80(7)
C1 Ce1 C13 122.24(7)
C3 Ce1 C13 173.80(7)
C7 Ce1 C13 91.61(7)
C5 Ce1 C13 118.07(8)
C10 Ce1 C13 75.45(7)
C8 Ce1 C6 56.65(8)
C2 Ce1 C6 83.46(8)
C11 Ce1 C6 106.91(8)
C1 Ce1 C6 77.20(8)
C3 Ce1 C6 75.49(8)
C7 Ce1 C6 29.50(7)
C5 Ce1 C6 29.54(7)
C10 Ce1 C6 130.15(8)
C13 Ce1 C6 98.32(7)
C8 Ce1 C16 117.01(7)
C2 Ce1 C16 97.86(8)
C11 Ce1 C16 76.07(8)
C1 Ce1 C16 99.58(8)
C3 Ce1 C16 109.82(8)
C7 Ce1 C16 142.48(7)
C5 Ce1 C16 159.11(7)
C10 Ce1 C16 55.77(7)
C13 Ce1 C16 76.37(8)
C6 Ce1 C16 171.25(7)
C8 Ce1 C12 122.27(7)
C2 Ce1 C12 176.92(7)
C11 Ce1 C12 29.97(7)
C1 Ce1 C12 149.56(8)
C3 Ce1 C12 148.64(7)
C7 Ce1 C12 101.74(7)
C5 Ce1 C12 100.69(8)
C10 Ce1 C12 57.02(7)
C13 Ce1 C12 29.59(7)
C6 Ce1 C12 93.52(8)
C16 Ce1 C12 85.22(8)

loop_
_geom_bond_atom_site_label_1
_geom_bond_atom_site_label_2
_geom_bond_distance
C1 C8 1.414(3)
C1 C2 1.427(4)
C1 Si1 1.874(3)
C1 Ce1 2.749(2)
C2 C3 1.408(3)
C2 Ce1 2.734(2)
C2 H2A 0.9500
C3 C4 1.429(3)
C3 Ce1 2.755(2)
C3 H3A 0.9500
C4 C5 1.422(4)
C4 Si2 1.872(2)
C4 Ce1 2.789(2)
C5 C6 1.410(3)
C5 Ce1 2.759(2)
C5 H5A 0.9500
C6 C7 1.407(4)
C6 Ce1 2.772(2)
C6 H6A 0.9500
C7 C8 1.415(3)
C7 Ce1 2.756(2)
C7 H7A 0.9500
C8 Ce1 2.733(2)
C8 H8A 0.9500
C9 C16 1.421(3)
C9 C10 1.427(4)
C9 Si3 1.876(3)
C9 Ce1 2.802(2)
C10 C11 1.409(3)
C10 Ce1 2.764(2)
C10 H10A 0.9500
C11 C12 1.427(4)
C11 Ce1 2.745(2)
C11 H11A 0.9500
C12 C13 1.415(4)
C12 Si4 1.878(2)
C12 Ce1 2.773(2)
C13 C14 1.411(4)
C13 Ce1 2.765(2)
C13 H13A 0.9500
C14 C15 1.406(4)
C14 Ce1 2.780(2)
C14 H14A 0.9500
C15 C16 1.410(4)
C15 Ce1 2.779(2)
C15 H15A 0.9500
C16 Ce1 2.772(2)
C16 H16A 0.9500
C17 Si1 1.881(3)
C17 H17A 0.9800
C17 H17B 0.9800
C17 H17C 0.9800
C18 Si1 1.865(3)
C18 H18A 0.9800
C18 H18B 0.9800
C18 H18C 0.9800
C19 C22 1.530(5)
C19 C20 1.531(4)
C19 C21 1.538(4)
C19 Si1 1.906(3)
C20 H20A 0.9800
C20 H20B 0.9800
C20 H20C 0.9800
C21 H21A 0.9800
C21 H21B 0.9800
C21 H21C 0.9800
C22 H22A 0.9800
C22 H22B 0.9800
C22 H22C 0.9800
C23 Si2 1.875(3)
C23 H23A 0.9800
C23 H23B 0.9800
C23 H23C 0.9800
C24 Si2 1.884(3)
C24 H24A 0.9800
C24 H24B 0.9800
C24 H24C 0.9800
C25 C26 1.527(4)
C25 C27 1.528(4)
C25 C28 1.539(3)
C25 Si2 1.910(2)
C26 H26A 0.9800
C26 H26B 0.9800
C26 H26C 0.9800
C27 H27A 0.9800
C27 H27B 0.9800
C27 H27C 0.9800
C28 H28A 0.9800
C28 H28B 0.9800
C28 H28C 0.9800
C29 Si3 1.874(3)
C29 H29A 0.9800
C29 H29B 0.9800
C29 H29C 0.9800
C30 Si3 1.874(3)
C30 H30A 0.9800
C30 H30B 0.9800
C30 H30C 0.9800
C31 C34 1.535(4)
C31 C33 1.538(5)
C31 C32 1.540(4)
C31 Si3 1.916(3)
C32 H32A 0.9800
C32 H32B 0.9800
C32 H32C 0.9800
C33 H33A 0.9800
C33 H33B 0.9800
C33 H33C 0.9800
C34 H34A 0.9800
C34 H34B 0.9800
C34 H34C 0.9800
C35 Si4 1.878(3)
C35 H35A 0.9800
C35 H35B 0.9800
C35 H35C 0.9800
C36 Si4 1.872(3)
C36 H36A 0.9800
C36 H36B 0.9800
C36 H36C 0.9800
C37 C40 1.529(4)
C37 C38 1.538(4)
C37 C39 1.541(4)
C37 Si4 1.916(3)
C38 H38A 0.9800
C38 H38B 0.9800
C38 H38C 0.9800
C39 H39A 0.9800
C39 H39B 0.9800
C39 H39C 0.9800
C40 H40A 0.9800
C40 H40B 0.9800
C40 H40C 0.9800
Li1 O4L 2.109(5)
Li1 O1L 2.120(5)
Li1 O5L 2.124(5)
Li1 O2L 2.125(5)
Li1 O6L 2.139(6)
Li1 O3L 2.177(5)
O1L C2L 1.413(3)
O1L C1L 1.427(3)
O2L C3L 1.423(3)
O2L C4L 1.426(3)
C1L H1LA 0.9800
C1L H1LB 0.9800
C1L H1LC 0.9800
C2L C3L 1.502(4)
C2L H2LA 0.9900
C2L H2LB 0.9900
C3L H3LA 0.9900
C3L H3LB 0.9900
C4L H4LA 0.9800
C4L H4LB 0.9800
C4L H4LC 0.9800
O3L C5L 1.424(4)
O3L C6L 1.425(3)
O4L C7L 1.418(3)
O4L C8L 1.422(3)
C5L H5LA 0.9800
C5L H5LB 0.9800
C5L H5LC 0.9800
C6L C7L 1.486(4)
C6L H6LA 0.9900
C6L H6LB 0.9900
C7L H7LA 0.9900
C7L H7LB 0.9900
C8L H8LA 0.9800
C8L H8LB 0.9800
C8L H8LC 0.9800
O5L C10L 1.368(5)
O5L C9L 1.396(4)
O6L C11L 1.369(5)
O6L C12L 1.406(4)
C9L H9LA 0.9800
C9L H9LB 0.9800
C9L H9LC 0.9800
C10L C11L 1.442(6)
C10L H10B 0.9900
C10L H10C 0.9900
C11L H11B 0.9900
C11L H11C 0.9900
C12L H12A 0.9800
C12L H12B 0.9800
C12L H12C 0.9800
O8L C16L 1.381(6)
O8L C15L 1.406(7)
O7L C14L 1.150(11)
O7L C13L 1.587(11)
O7F C14L 1.204(12)
O7F C13L 1.623(13)
C13L H13B 0.9800
C13L H13C 0.9800
C13L H13D 0.9800
C14L C15L 1.482(12)
C14L H14B 0.9900
C14L H14C 0.9900
C15L H15B 0.9900
C15L H15C 0.9900
C16L H16B 0.9800
C16L H16C 0.9800
C16L H16D 0.9800

loop_
_geom_torsion_atom_site_label_1
_geom_torsion_atom_site_label_2
_geom_torsion_atom_site_label_3
_geom_torsion_atom_site_label_4
_geom_torsion
C8 C1 C2 C3 2.7(5)
Si1 C1 C2 C3 -177.2(2)
Ce1 C1 C2 C3 -49.5(3)
C8 C1 C2 Ce1 52.2(2)
Si1 C1 C2 Ce1 -127.69(14)
C1 C2 C3 C4 0.9(5)
Ce1 C2 C3 C4 -48.5(3)
C1 C2 C3 Ce1 49.4(3)
C2 C3 C4 C5 -2.9(5)
Ce1 C3 C4 C5 -50.8(2)
C2 C3 C4 Si2 -179.0(2)
Ce1 C3 C4 Si2 133.09(15)
C2 C3 C4 Ce1 47.9(3)
C3 C4 C5 C6 -0.6(5)
Si2 C4 C5 C6 175.7(3)
Ce1 C4 C5 C6 -51.2(3)
C3 C4 C5 Ce1 50.7(2)
Si2 C4 C5 Ce1 -133.11(14)
C4 C5 C6 C7 2.8(5)
Ce1 C5 C6 C7 -48.6(3)
C4 C5 C6 Ce1 51.4(3)
C5 C6 C7 C8 -0.2(5)
Ce1 C6 C7 C8 -48.8(3)
C5 C6 C7 Ce1 48.6(3)
C2 C1 C8 C7 -1.5(5)
Si1 C1 C8 C7 178.5(2)
Ce1 C1 C8 C7 50.8(3)
C2 C1 C8 Ce1 -52.2(2)
Si1 C1 C8 Ce1 127.72(13)
C6 C7 C8 C1 -1.3(5)
Ce1 C7 C8 C1 -50.7(3)
C6 C7 C8 Ce1 49.4(3)
C16 C9 C10 C11 -3.0(5)
Si3 C9 C10 C11 178.0(2)
Ce1 C9 C10 C11 47.9(3)
C16 C9 C10 Ce1 -50.9(2)
Si3 C9 C10 Ce1 130.06(14)
C9 C10 C11 C12 1.7(5)
Ce1 C10 C11 C12 50.3(3)
C9 C10 C11 Ce1 -48.6(3)
C10 C11 C12 C13 2.9(5)
Ce1 C11 C12 C13 53.1(2)
C10 C11 C12 Si4 -175.7(2)
Ce1 C11 C12 Si4 -125.47(13)
C10 C11 C12 Ce1 -50.2(3)
C11 C12 C13 C14 -2.5(4)
Si4 C12 C13 C14 176.0(2)
Ce1 C12 C13 C14 50.2(3)
C11 C12 C13 Ce1 -52.7(2)
Si4 C12 C13 Ce1 125.80(14)
C12 C13 C14 C15 -1.3(5)
Ce1 C13 C14 C15 48.9(3)
C12 C13 C14 Ce1 -50.1(3)
C13 C14 C15 C16 0.9(5)
Ce1 C14 C15 C16 49.6(3)
C13 C14 C15 Ce1 -48.7(3)
C14 C15 C16 C9 2.4(5)
Ce1 C15 C16 C9 52.1(3)
C14 C15 C16 Ce1 -49.7(3)
C10 C9 C16 C15 -1.1(5)
Si3 C9 C16 C15 177.9(2)
Ce1 C9 C16 C15 -51.9(3)
C10 C9 C16 Ce1 50.8(2)
Si3 C9 C16 Ce1 -130.20(14)
O4L Li1 O1L C2L -80.7(9)
O5L Li1 O1L C2L 141.3(2)
O2L Li1 O1L C2L -22.9(2)
O6L Li1 O1L C2L 64.7(3)
O3L Li1 O1L C2L -123.9(2)
O4L Li1 O1L C1L 138.9(8)
O5L Li1 O1L C1L 0.9(4)
O2L Li1 O1L C1L -163.3(3)
O6L Li1 O1L C1L -75.7(3)
O3L Li1 O1L C1L 95.7(3)
O4L Li1 O2L C3L 156.2(2)
O1L Li1 O2L C3L -8.6(3)
O5L Li1 O2L C3L -66.8(9)
O6L Li1 O2L C3L -110.0(2)
O3L Li1 O2L C3L 78.7(2)
O4L Li1 O2L C4L 12.0(4)
O1L Li1 O2L C4L -152.9(3)
O5L Li1 O2L C4L 149.0(8)
O6L Li1 O2L C4L 105.7(3)
O3L Li1 O2L C4L -65.6(4)
C1L O1L C2L C3L -164.0(3)
Li1 O1L C2L C3L 48.9(3)
C4L O2L C3L C2L -173.9(3)
Li1 O2L C3L C2L 36.2(3)
O1L C2L C3L O2L -55.9(3)
O4L Li1 O3L C5L -150.5(3)
O1L Li1 O3L C5L 17.0(3)
O5L Li1 O3L C5L 109.5(3)
O2L Li1 O3L C5L -60.0(3)
O6L Li1 O3L C5L 159.2(10)
O4L Li1 O3L C6L -14.0(2)
O1L Li1 O3L C6L 153.5(2)
O5L Li1 O3L C6L -114.0(2)
O2L Li1 O3L C6L 76.5(2)
O6L Li1 O3L C6L -64.3(11)
O1L Li1 O4L C7L -61.2(9)
O5L Li1 O4L C7L 75.9(3)
O2L Li1 O4L C7L -117.0(2)
O6L Li1 O4L C7L 152.7(2)
O3L Li1 O4L C7L -16.7(2)
O1L Li1 O4L C8L 154.2(8)
O5L Li1 O4L C8L -68.7(3)
O2L Li1 O4L C8L 98.5(3)
O6L Li1 O4L C8L 8.2(4)
O3L Li1 O4L C8L -161.2(3)
C5L O3L C6L C7L -177.1(3)
Li1 O3L C6L C7L 40.6(3)
C8L O4L C7L C6L -166.4(2)
Li1 O4L C7L C6L 43.5(3)
O3L C6L C7L O4L -55.7(3)
O4L Li1 O5L C10L 80.2(3)
O1L Li1 O5L C10L -111.9(3)
O2L Li1 O5L C10L -55.9(9)
O6L Li1 O5L C10L -11.0(3)
O3L Li1 O5L C10L 158.2(3)
O4L Li1 O5L C9L -74.4(4)
O1L Li1 O5L C9L 93.4(3)
O2L Li1 O5L C9L 149.5(8)
O6L Li1 O5L C9L -165.7(3)
O3L Li1 O5L C9L 3.5(4)
O4L Li1 O6L C11L -108.4(3)
O1L Li1 O6L C11L 81.7(4)
O5L Li1 O6L C11L -8.2(3)
O2L Li1 O6L C11L 158.7(3)
O3L Li1 O6L C11L -59.7(11)
O4L Li1 O6L C12L 92.4(3)
O1L Li1 O6L C12L -77.5(4)
O5L Li1 O6L C12L -167.4(3)
O2L Li1 O6L C12L -0.4(4)
O3L Li1 O6L C12L 141.2(10)
C9L O5L C10L C11L -174.7(4)
Li1 O5L C10L C11L 27.8(5)
C12L O6L C11L C10L -172.2(4)
Li1 O6L C11L C10L 25.4(6)
O5L C10L C11L O6L -35.4(6)
C14L O7L C13L O7F 38.4(9)
C14L O7F C13L O7L -35.4(8)
C13L O7L C14L O7F -43.1(10)
C13L O7L C14L C15L -162.9(8)
C13L O7F C14L O7L 40.8(9)
C13L O7F C14L C15L 153.6(11)
C16L O8L C15L C14L 176.2(7)
O7L C14L C15L O8L 60.8(14)
O7F C14L C15L O8L -25.7(17)
C8 C1 Si1 C18 -147.25(19)
C2 C1 Si1 C18 32.7(2)
Ce1 C1 Si1 C18 -57.4(2)
C8 C1 Si1 C17 -27.5(2)
C2 C1 Si1 C17 152.40(18)
Ce1 C1 Si1 C17 62.34(19)
C8 C1 Si1 C19 92.5(2)
C2 C1 Si1 C19 -87.5(2)
Ce1 C1 Si1 C19 -177.61(16)
C22 C19 Si1 C18 -64.9(2)
C20 C19 Si1 C18 175.8(2)
C21 C19 Si1 C18 55.7(3)
C22 C19 Si1 C1 57.2(2)
C20 C19 Si1 C1 -62.1(2)
C21 C19 Si1 C1 177.8(3)
C22 C19 Si1 C17 178.9(2)
C20 C19 Si1 C17 59.6(2)
C21 C19 Si1 C17 -60.5(3)
C5 C4 Si2 C23 37.9(2)
C3 C4 Si2 C23 -145.25(19)
Ce1 C4 Si2 C23 -52.7(2)
C5 C4 Si2 C24 158.21(19)
C3 C4 Si2 C24 -25.0(2)
Ce1 C4 Si2 C24 67.6(2)
C5 C4 Si2 C25 -82.8(2)
C3 C4 Si2 C25 94.06(19)
Ce1 C4 Si2 C25 -173.41(15)
C26 C25 Si2 C4 58.0(2)
C27 C25 Si2 C4 -61.7(2)
C28 C25 Si2 C4 178.25(18)
C26 C25 Si2 C23 -63.6(2)
C27 C25 Si2 C23 176.6(2)
C28 C25 Si2 C23 56.6(2)
C26 C25 Si2 C24 -179.5(2)
C27 C25 Si2 C24 60.7(2)
C28 C25 Si2 C24 -59.3(2)
C16 C9 Si3 C30 47.6(2)
C10 C9 Si3 C30 -133.3(2)
Ce1 C9 Si3 C30 -42.5(2)
C16 C9 Si3 C29 167.69(19)
C10 C9 Si3 C29 -13.1(2)
Ce1 C9 Si3 C29 77.6(2)
C16 C9 Si3 C31 -74.4(2)
C10 C9 Si3 C31 104.8(2)
Ce1 C9 Si3 C31 -164.49(15)
C34 C31 Si3 C30 66.9(3)
C33 C31 Si3 C30 -53.5(3)
C32 C31 Si3 C30 -173.3(2)
C34 C31 Si3 C29 -48.9(3)
C33 C31 Si3 C29 -169.4(2)
C32 C31 Si3 C29 70.9(2)
C34 C31 Si3 C9 -169.9(2)
C33 C31 Si3 C9 69.7(2)
C32 C31 Si3 C9 -50.1(3)
C13 C12 Si4 C36 -23.3(2)
C11 C12 Si4 C36 155.45(18)
Ce1 C12 Si4 C36 67.51(18)
C13 C12 Si4 C35 -143.48(19)
C11 C12 Si4 C35 35.3(2)
Ce1 C12 Si4 C35 -52.62(19)
C13 C12 Si4 C37 96.30(19)
C11 C12 Si4 C37 -84.91(19)
Ce1 C12 Si4 C37 -172.85(14)
C40 C37 Si4 C36 177.3(2)
C38 C37 Si4 C36 57.2(2)
C39 C37 Si4 C36 -62.7(2)
C40 C37 Si4 C12 55.1(3)
C38 C37 Si4 C12 -65.0(2)
C39 C37 Si4 C12 175.1(2)
C40 C37 Si4 C35 -67.2(2)
C38 C37 Si4 C35 172.8(2)
C39 C37 Si4 C35 52.8(2)
C1 C8 Ce1 C2 21.93(12)
C7 C8 Ce1 C2 -124.72(16)
C1 C8 Ce1 C11 -171.15(14)
C7 C8 Ce1 C11 42.2(2)
C7 C8 Ce1 C1 -146.7(2)
C1 C8 Ce1 C3 46.31(13)
C7 C8 Ce1 C3 -100.35(14)
C1 C8 Ce1 C7 146.7(2)
C1 C8 Ce1 C5 104.13(14)
C7 C8 Ce1 C5 -42.52(14)
C1 C8 Ce1 C10 -79.1(6)
C7 C8 Ce1 C10 134.2(5)
C1 C8 Ce1 C13 -139.29(13)
C7 C8 Ce1 C13 74.06(14)
C1 C8 Ce1 C6 127.80(15)
C7 C8 Ce1 C6 -18.86(13)
C1 C8 Ce1 C16 -59.19(15)
C7 C8 Ce1 C16 154.15(13)
C1 C8 Ce1 C12 -161.39(12)
C7 C8 Ce1 C12 51.95(15)
C3 C2 Ce1 C8 126.05(16)
C1 C2 Ce1 C8 -21.74(12)
C3 C2 Ce1 C11 -41.2(2)
C1 C2 Ce1 C11 171.02(14)
C3 C2 Ce1 C1 147.8(2)
C1 C2 Ce1 C3 -147.8(2)
C3 C2 Ce1 C7 101.09(15)
C1 C2 Ce1 C7 -46.70(13)
C3 C2 Ce1 C5 42.91(14)
C1 C2 Ce1 C5 -104.87(14)
C3 C2 Ce1 C10 -63.17(16)
C1 C2 Ce1 C10 149.04(13)
C3 C2 Ce1 C13 167.48(14)
C1 C2 Ce1 C13 19.7(2)
C3 C2 Ce1 C6 72.07(14)
C1 C2 Ce1 C6 -75.71(14)
C3 C2 Ce1 C16 -116.64(14)
C1 C2 Ce1 C16 95.57(13)
C3 C2 Ce1 C12 60.3(14)
C1 C2 Ce1 C12 -87.5(14)
C10 C11 Ce1 C8 164.26(14)
C12 C11 Ce1 C8 16.7(2)
C10 C11 Ce1 C2 -38.5(2)
C12 C11 Ce1 C2 173.94(14)
C10 C11 Ce1 C1 59.7(10)
C12 C11 Ce1 C1 -87.9(10)
C10 C11 Ce1 C3 -62.00(16)
C12 C11 Ce1 C3 150.39(13)
C10 C11 Ce1 C7 -171.33(13)
C12 C11 Ce1 C7 41.06(16)
C10 C11 Ce1 C5 -116.65(15)
C12 C11 Ce1 C5 95.75(14)
C12 C11 Ce1 C10 -147.6(2)
C10 C11 Ce1 C13 125.45(17)
C12 C11 Ce1 C13 -22.15(12)
C10 C11 Ce1 C6 -145.91(14)
C12 C11 Ce1 C6 66.49(14)
C10 C11 Ce1 C16 42.62(14)
C12 C11 Ce1 C16 -104.98(14)
C10 C11 Ce1 C12 147.6(2)
C2 C1 Ce1 C8 141.7(2)
Si1 C1 Ce1 C8 -108.9(2)
C8 C1 Ce1 C2 -141.7(2)
Si1 C1 Ce1 C2 109.3(2)
C8 C1 Ce1 C11 112.3(9)
C2 C1 Ce1 C11 -105.9(9)
Si1 C1 Ce1 C11 3.4(11)
C8 C1 Ce1 C3 -123.43(15)
C2 C1 Ce1 C3 18.31(12)
Si1 C1 Ce1 C3 127.64(18)
C8 C1 Ce1 C7 -19.05(12)
C2 C1 Ce1 C7 122.68(15)
Si1 C1 Ce1 C7 -127.98(18)
C8 C1 Ce1 C5 -71.32(14)
C2 C1 Ce1 C5 70.42(14)
Si1 C1 Ce1 C5 179.76(16)
C8 C1 Ce1 C10 165.66(14)
C2 C1 Ce1 C10 -52.60(19)
Si1 C1 Ce1 C10 56.7(2)
C8 C1 Ce1 C13 49.24(15)
C2 C1 Ce1 C13 -169.03(12)
Si1 C1 Ce1 C13 -59.69(18)
C8 C1 Ce1 C6 -42.60(13)
C2 C1 Ce1 C6 99.13(14)
Si1 C1 Ce1 C6 -151.53(17)
C8 C1 Ce1 C16 129.10(13)
C2 C1 Ce1 C16 -89.16(13)
Si1 C1 Ce1 C16 20.17(17)
C8 C1 Ce1 C12 32.2(2)
C2 C1 Ce1 C12 173.91(13)
Si1 C1 Ce1 C12 -76.8(2)
C2 C3 Ce1 C8 -43.90(14)
C4 C3 Ce1 C8 104.56(15)
C4 C3 Ce1 C2 148.5(2)
C2 C3 Ce1 C11 156.85(13)
C4 C3 Ce1 C11 -54.69(16)
C2 C3 Ce1 C1 -18.55(13)
C4 C3 Ce1 C1 129.90(16)
C2 C3 Ce1 C7 -73.46(14)
C4 C3 Ce1 C7 75.00(14)
C2 C3 Ce1 C5 -127.14(17)
C4 C3 Ce1 C5 21.32(13)
C2 C3 Ce1 C10 129.50(14)
C4 C3 Ce1 C10 -82.04(15)
C2 C3 Ce1 C13 -106.4(7)
C4 C3 Ce1 C13 42.0(8)
C2 C3 Ce1 C6 -102.47(15)
C4 C3 Ce1 C6 45.99(14)
C2 C3 Ce1 C16 70.25(15)
C4 C3 Ce1 C16 -141.30(14)
C2 C3 Ce1 C12 -174.85(14)
C4 C3 Ce1 C12 -26.4(2)
C6 C7 Ce1 C8 -146.7(2)
C6 C7 Ce1 C2 -101.84(15)
C8 C7 Ce1 C2 44.91(14)
C6 C7 Ce1 C11 56.53(17)
C8 C7 Ce1 C11 -156.73(13)
C6 C7 Ce1 C1 -127.68(17)
C8 C7 Ce1 C1 19.06(13)
C6 C7 Ce1 C3 -72.48(15)
C8 C7 Ce1 C3 74.26(14)
C6 C7 Ce1 C5 -19.01(14)
C8 C7 Ce1 C5 127.73(16)
C6 C7 Ce1 C10 46.4(2)
C8 C7 Ce1 C10 -166.87(16)
C6 C7 Ce1 C13 104.15(15)
C8 C7 Ce1 C13 -109.11(14)
C8 C7 Ce1 C6 146.7(2)
C6 C7 Ce1 C16 173.64(14)
C8 C7 Ce1 C16 -39.62(19)
C6 C7 Ce1 C12 76.11(15)
C8 C7 Ce1 C12 -137.15(14)
C6 C5 Ce1 C8 42.83(15)
C4 C5 Ce1 C8 -103.57(15)
C6 C5 Ce1 C2 100.97(16)
C4 C5 Ce1 C2 -45.44(15)
C6 C5 Ce1 C11 -108.47(16)
C4 C5 Ce1 C11 105.12(15)
C6 C5 Ce1 C1 71.82(16)
C4 C5 Ce1 C1 -74.58(15)
C6 C5 Ce1 C3 124.98(18)
C4 C5 Ce1 C3 -21.43(14)
C6 C5 Ce1 C7 18.98(14)
C4 C5 Ce1 C7 -127.43(17)
C6 C5 Ce1 C10 -136.70(15)
C4 C5 Ce1 C10 76.89(16)
C6 C5 Ce1 C13 -52.54(17)
C4 C5 Ce1 C13 161.05(14)
C4 C5 Ce1 C6 -146.4(2)
C6 C5 Ce1 C16 177.02(19)
C4 C5 Ce1 C16 30.6(3)
C6 C5 Ce1 C12 -78.09(16)
C4 C5 Ce1 C12 135.50(15)
C11 C10 Ce1 C8 -105.8(6)
C9 C10 Ce1 C8 42.9(6)
C11 C10 Ce1 C2 158.33(13)
C9 C10 Ce1 C2 -52.94(17)
C9 C10 Ce1 C11 148.7(2)
C11 C10 Ce1 C1 -172.62(14)
C9 C10 Ce1 C1 -23.9(2)
C11 C10 Ce1 C3 130.58(14)
C9 C10 Ce1 C3 -80.69(15)
C11 C10 Ce1 C7 16.7(3)
C9 C10 Ce1 C7 165.48(16)
C11 C10 Ce1 C5 70.80(16)
C9 C10 Ce1 C5 -140.46(14)
C11 C10 Ce1 C13 -44.12(14)
C9 C10 Ce1 C13 104.62(15)
C11 C10 Ce1 C6 44.55(18)
C9 C10 Ce1 C6 -166.72(13)
C11 C10 Ce1 C16 -127.35(17)
C9 C10 Ce1 C16 21.38(13)
C11 C10 Ce1 C12 -18.60(13)
C9 C10 Ce1 C12 130.13(17)
C14 C13 Ce1 C8 73.17(15)
C12 C13 Ce1 C8 -139.89(13)
C14 C13 Ce1 C2 39.0(2)
C12 C13 Ce1 C2 -174.02(14)
C14 C13 Ce1 C11 -124.52(16)
C12 C13 Ce1 C11 22.42(12)
C14 C13 Ce1 C1 50.58(16)
C12 C13 Ce1 C1 -162.48(12)
C14 C13 Ce1 C3 134.5(7)
C12 C13 Ce1 C3 -78.6(7)
C14 C13 Ce1 C7 101.80(14)
C12 C13 Ce1 C7 -111.26(14)
C14 C13 Ce1 C5 153.95(14)
C12 C13 Ce1 C5 -59.11(15)
C14 C13 Ce1 C10 -99.92(15)
C12 C13 Ce1 C10 47.02(13)
C14 C13 Ce1 C6 130.65(14)
C12 C13 Ce1 C6 -82.42(14)
C14 C13 Ce1 C16 -42.26(14)
C12 C13 Ce1 C16 104.67(14)
C14 C13 Ce1 C12 -146.9(2)
C7 C6 Ce1 C8 19.08(13)
C5 C6 Ce1 C8 -127.57(18)
C7 C6 Ce1 C2 72.85(15)
C5 C6 Ce1 C2 -73.80(16)
C7 C6 Ce1 C11 -135.09(14)
C5 C6 Ce1 C11 78.25(16)
C7 C6 Ce1 C1 42.90(14)
C5 C6 Ce1 C1 -103.76(16)
C7 C6 Ce1 C3 102.02(15)
C5 C6 Ce1 C3 -44.63(15)
C5 C6 Ce1 C7 -146.7(2)
C7 C6 Ce1 C5 146.7(2)
C7 C6 Ce1 C10 -156.36(14)
C5 C6 Ce1 C10 56.99(18)
C7 C6 Ce1 C13 -78.41(15)
C5 C6 Ce1 C13 134.94(16)
C7 C6 Ce1 C16 -26.4(6)
C5 C6 Ce1 C16 -173.0(4)
C7 C6 Ce1 C12 -107.78(15)
C5 C6 Ce1 C12 105.57(16)
C15 C16 Ce1 C8 -52.81(17)
C9 C16 Ce1 C8 161.67(14)
C15 C16 Ce1 C2 -109.01(15)
C9 C16 Ce1 C2 105.48(15)
C15 C16 Ce1 C11 100.12(15)
C9 C16 Ce1 C11 -45.40(14)
C15 C16 Ce1 C1 -78.53(15)
C9 C16 Ce1 C1 135.95(15)
C15 C16 Ce1 C3 -137.12(14)
C9 C16 Ce1 C3 77.36(15)
C15 C16 Ce1 C7 -31.9(2)
C9 C16 Ce1 C7 -177.45(14)
C15 C16 Ce1 C5 178.80(19)
C9 C16 Ce1 C5 33.3(3)
C15 C16 Ce1 C10 124.01(17)
C9 C16 Ce1 C10 -21.50(14)
C15 C16 Ce1 C13 42.51(15)
C9 C16 Ce1 C13 -103.01(15)
C15 C16 Ce1 C6 -10.9(6)
C9 C16 Ce1 C6 -156.4(4)
C15 C16 Ce1 C12 71.16(15)
C9 C16 Ce1 C12 -74.36(15)
C13 C12 Ce1 C8 48.46(15)
C11 C12 Ce1 C8 -170.71(13)
Si4 C12 Ce1 C8 -62.78(18)
C13 C12 Ce1 C2 112.4(14)
C11 C12 Ce1 C2 -106.8(14)
Si4 C12 Ce1 C2 1.1(15)
C13 C12 Ce1 C11 -140.8(2)
Si4 C12 Ce1 C11 107.9(2)
C13 C12 Ce1 C1 30.2(2)
C11 C12 Ce1 C1 171.01(14)
Si4 C12 Ce1 C1 -81.1(2)
C13 C12 Ce1 C3 168.26(14)
C11 C12 Ce1 C3 -50.9(2)
Si4 C12 Ce1 C3 57.0(2)
C13 C12 Ce1 C7 72.07(14)
C11 C12 Ce1 C7 -147.09(13)
Si4 C12 Ce1 C7 -39.16(17)
C13 C12 Ce1 C5 129.59(14)
C11 C12 Ce1 C5 -89.58(14)
Si4 C12 Ce1 C5 18.35(17)
C13 C12 Ce1 C10 -122.42(15)
C11 C12 Ce1 C10 18.42(13)
Si4 C12 Ce1 C10 126.35(18)
C11 C12 Ce1 C13 140.8(2)
Si4 C12 Ce1 C13 -111.2(2)
C13 C12 Ce1 C6 100.68(14)
C11 C12 Ce1 C6 -118.48(14)
Si4 C12 Ce1 C6 -10.55(16)
C13 C12 Ce1 C16 -70.64(14)
C11 C12 Ce1 C16 70.20(14)
Si4 C12 Ce1 C16 178.13(16)
